data_1568628
loop_
_publ_author_name
'Kawai, Yuya'
'Nogami, Juntaro'
'Nagashima, Yuki'
'Tanaka, Ken'

_publ_section_title
;
 Stereoselective synthesis of [2.2]triphenylenophanes <i>via</i>
 intramolecular double [2 + 2 + 2] cycloadditions.
;
_journal_issue 15
_journal_name_full 'Chemical science'
_journal_page_first 3963
_journal_page_last 3972
_journal_paper_doi 10.1039/d3sc00571b
_journal_volume 14
_journal_year 2023
_chemical_formula_moiety 'C70 H52 O2'
_chemical_formula_sum 'C70 H52 O2'
_chemical_formula_weight 925.11
_chemical_name_common (+-)-3e
_chemical_name_systematic '[2.2][5]Helicenophane'
_space_group_crystal_system monoclinic
_space_group_IT_number 14
_space_group_name_Hall '-P 2ybc'
_space_group_name_H-M_alt 'P 1 21/c 1'
_atom_sites_solution_hydrogens geom
_atom_sites_solution_primary dual
_audit_creation_date 2023-01-23
_audit_creation_method
;
Olex2 1.5-ac5-023
(compiled 2022.04.12 svn.rca3783a0 for Rigaku Oxford Diffraction, GUI svn.r6498)
;
_audit_update_record
;
2023-01-25 deposited with the CCDC.	2023-03-10 downloaded from the CCDC.
;
_cell_angle_alpha 90
_cell_angle_beta 97.506(3)
_cell_angle_gamma 90
_cell_formula_units_Z 4
_cell_length_a 12.9227(4)
_cell_length_b 24.0368(7)
_cell_length_c 17.1320(5)
_cell_measurement_reflns_used 12231
_cell_measurement_temperature 210
_cell_measurement_theta_max 28.0240
_cell_measurement_theta_min 2.0780
_cell_volume 5275.9(3)
_computing_cell_refinement 'CrysAlisPro 1.171.42.61a (Rigaku OD, 2022)'
_computing_data_collection 'CrysAlisPro 1.171.42.61a (Rigaku OD, 2022)'
_computing_data_reduction 'CrysAlisPro 1.171.42.61a (Rigaku OD, 2022)'
_computing_molecular_graphics 'Olex2 1.5-ac5-023 (Dolomanov et al., 2009)'
_computing_publication_material 'Olex2 1.5-ac5-023 (Dolomanov et al., 2009)'
_computing_structure_refinement 'SHELXL 2016/6 (Sheldrick, 2015)'
_computing_structure_solution 'SHELXT  (Sheldrick, 2015)'
_diffrn_ambient_environment N~2~
_diffrn_ambient_temperature 210
_diffrn_detector 'Hybrid Pixel Array Detector'
_diffrn_detector_area_resol_mean 10.0000
_diffrn_measured_fraction_theta_full 0.999
_diffrn_measured_fraction_theta_max 0.954
_diffrn_measurement_details
;
List of Runs (angles in degrees, time in seconds):

  # Type    Start    End  Width  t~exp~   \w     \q     \k     \f   Frames
#--------------------------------------------------------------------------
  1  \w     85.00 110.00   0.50   84.92    --   20.00  54.00 -30.00   50
  2  \w    -70.00 -15.00   0.50   84.92    --   20.00  54.00 120.00  110
  3  \w     43.00  72.00   0.50   84.92    --   20.00  54.00 120.00   58
  4  \w     76.00 109.00   0.50   84.92    --   20.00  54.00 120.00   66
  5  \w    -74.00 107.00   0.50   84.92    --   20.00  54.00-120.00  362
  6  \w    -42.00   6.00   0.50   84.92    --   20.00  54.00-150.00   96
  7  \w     18.00  43.00   0.50   84.92    --   20.00  54.00-150.00   50
  8  \w     70.00  97.00   0.50   84.92    --   20.00  54.00-150.00   54
  9  \w    -17.00  83.00   0.50   84.92    --   20.00  54.00-180.00  200
 10  \w     11.00  36.00   0.50   84.92    --   20.00  54.00  60.00   50
 11  \w     75.00 100.00   0.50   84.92    --   20.00  54.00  60.00   50
 12  \w    -62.00 -33.00   0.50   84.92    --   20.00  54.00 -30.00   58
;
_diffrn_measurement_device 'two-circle diffractometer'
_diffrn_measurement_device_type 'XtaLAB Mini II (JP)'
_diffrn_measurement_method '\w scans'
_diffrn_orient_matrix_type 'CrysAlisPro convention (1999,Acta A55,543-557)'
_diffrn_orient_matrix_UB_11 0.0521125000
_diffrn_orient_matrix_UB_12 -0.0087385000
_diffrn_orient_matrix_UB_13 -0.0015775000
_diffrn_orient_matrix_UB_21 -0.0186695000
_diffrn_orient_matrix_UB_22 -0.0248576000
_diffrn_orient_matrix_UB_23 -0.0192206000
_diffrn_orient_matrix_UB_31 -0.0006162000
_diffrn_orient_matrix_UB_32 0.0132720000
_diffrn_orient_matrix_UB_33 -0.0370459000
_diffrn_radiation_monochromator graphite
_diffrn_radiation_probe x-ray
_diffrn_radiation_type 'Mo K\a'
_diffrn_radiation_wavelength 0.71073
_diffrn_reflns_av_R_equivalents 0.0491
_diffrn_reflns_av_unetI/netI 0.0992
_diffrn_reflns_Laue_measured_fraction_full 0.999
_diffrn_reflns_Laue_measured_fraction_max 0.954
_diffrn_reflns_limit_h_max 18
_diffrn_reflns_limit_h_min -13
_diffrn_reflns_limit_k_max 32
_diffrn_reflns_limit_k_min -34
_diffrn_reflns_limit_l_max 24
_diffrn_reflns_limit_l_min -24
_diffrn_reflns_number 55196
_diffrn_reflns_point_group_measured_fraction_full 0.999
_diffrn_reflns_point_group_measured_fraction_max 0.954
_diffrn_reflns_theta_full 25.242
_diffrn_reflns_theta_max 30.653
_diffrn_reflns_theta_min 2.324
_diffrn_source 'fine-focus sealed X-ray tube'
_diffrn_source_type 'Rigaku (Mo) X-ray Source'
_exptl_absorpt_coefficient_mu 0.068
_exptl_absorpt_correction_T_max 0.983
_exptl_absorpt_correction_T_min 0.973
_exptl_absorpt_correction_type analytical
_exptl_absorpt_process_details
;
CrysAlisPro 1.171.42.61a (Rigaku Oxford Diffraction, 2022)
Analytical numeric absorption correction using a multifaceted crystal
model based on expressions derived by R.C. Clark & J.S. Reid.
(Clark, R. C. & Reid, J. S. (1995). Acta Cryst. A51, 887-897)
Empirical absorption correction using spherical harmonics,
implemented in SCALE3 ABSPACK scaling algorithm.
;
_exptl_crystal_colour colourless
_exptl_crystal_colour_primary colourless
_exptl_crystal_density_diffrn 1.165
_exptl_crystal_description block
_exptl_crystal_F_000 1952
_exptl_crystal_size_max 0.345
_exptl_crystal_size_mid 0.193
_exptl_crystal_size_min 0.172
_refine_diff_density_max 0.316
_refine_diff_density_min -0.294
_refine_diff_density_rms 0.051
_refine_ls_extinction_method none
_refine_ls_goodness_of_fit_ref 0.986
_refine_ls_hydrogen_treatment constr
_refine_ls_matrix_type full
_refine_ls_number_parameters 671
_refine_ls_number_reflns 15579
_refine_ls_number_restraints 3
_refine_ls_restrained_S_all 0.988
_refine_ls_R_factor_all 0.1502
_refine_ls_R_factor_gt 0.0765
_refine_ls_shift/su_max 0.000
_refine_ls_shift/su_mean 0.000
_refine_ls_structure_factor_coef Fsqd
_refine_ls_weighting_details 'w=1/[\s^2^(Fo^2^)+(0.0931P)^2^] where P=(Fo^2^+2Fc^2^)/3'
_refine_ls_weighting_scheme calc
_refine_ls_wR_factor_gt 0.1708
_refine_ls_wR_factor_ref 0.1958
_reflns_Friedel_coverage 0.000
_reflns_number_gt 7720
_reflns_number_total 15579
_reflns_threshold_expression 'I > 2\s(I)'
_cod_data_source_file d3sc00571b2.cif
_cod_data_source_block exp_529_auto
_cod_depositor_comments 'Adding full bibliography for 1568627--1568628.cif.'
_cod_database_code 1568628
_shelx_shelxl_version_number 2016/6
_chemical_oxdiff_formula 'C H O'
_shelx_space_group_comment
;
The symmetry employed for this shelxl refinement is uniquely defined
by the following loop, which should always be used as a source of
symmetry information in preference to the above space-group names.
They are only intended as comments.
;
_shelx_estimated_absorpt_t_max 0.988
_shelx_estimated_absorpt_t_min 0.977
_olex2_refinement_description
;
1. Restrained distances
 C70-C71 \\sim C70-C71A
 with sigma of 0.02
 C70-C34 \\sim C70-C34A
 with sigma of 0.04
 C71-C34 \\sim C71A-C34A
 with sigma of 0.02
2. Others
 Sof(H70C)=Sof(H70D)=Sof(C71A)=Sof(H71C)=Sof(H71D)=Sof(C34A)=Sof(H34D)=
 Sof(H34E)=Sof(H34F)=1-FVAR(1)
 Sof(H70A)=Sof(H70B)=Sof(C71)=Sof(H71A)=Sof(H71B)=Sof(C34)=Sof(H34A)=Sof(H34B)=
 Sof(H34C)=FVAR(1)
3.a Secondary CH2 refined with riding coordinates:
 C61(H61A,H61B), C35(H35A,H35B), C33(H33A,H33B), C69(H69A,H69B), C62(H62A,
 H62B), C63(H63A,H63B), C70(H70A,H70B), C70(H70C,H70D), C71(H71A,H71B),
 C71A(H71C,H71D)
3.b Aromatic/amide H refined with riding coordinates:
 C15(H15), C39(H39), C10(H10), C28(H28), C18(H18), C40(H40), C17(H17),
 C21(H21), C7(H7), C24(H24), C59(H59), C9(H9), C23(H23), C46(H46), C8(H8),
 C43(H43), C65(H65), C22(H22), C44(H44), C68(H68), C57(H57), C45(H45), C58(H58),
  C56(H56), C50(H50), C66(H66), C67(H67), C53(H53), C51(H51), C52(H52)
3.c Idealised Me refined as rotating group:
 C64(H64A,H64B,H64C), C34(H34A,H34B,H34C), C34A(H34D,H34E,H34F)
;
_smtbx_masks_void_probe_radius 1.2
_smtbx_masks_void_truncation_radius 1.2
_olex2_submission_special_instructions 'No special instructions were received'
_oxdiff_exptl_absorpt_empirical_details
;
Empirical correction (ABSPACK) includes:
- Absorption correction using spherical harmonics
- Frame scaling
;
_oxdiff_exptl_absorpt_empirical_full_max 1.175
_oxdiff_exptl_absorpt_empirical_full_min 0.778

loop_
_space_group_symop_operation_xyz
'x, y, z'
'-x, y+1/2, -z+1/2'
'-x, -y, -z'
'x, -y-1/2, z-1/2'

loop_
_atom_site_label
_atom_site_type_symbol
_atom_site_fract_x
_atom_site_fract_y
_atom_site_fract_z
_atom_site_U_iso_or_equiv
_atom_site_adp_type
_atom_site_occupancy
_atom_site_site_symmetry_order
_atom_site_calc_flag
_atom_site_refinement_flags_posn
_atom_site_refinement_flags_adp
_atom_site_refinement_flags_occupancy
_atom_site_disorder_assembly
_atom_site_disorder_group
O36 O 0.53508(12) 0.95398(5) 0.44196(8) 0.0341(4) Uani 1 1 d . . . . .
O34 O 0.77652(12) 0.69001(6) 0.32159(9) 0.0407(4) Uani 1 1 d . . . . .
C11 C 0.50641(17) 0.69266(8) 0.51813(11) 0.0286(5) Uani 1 1 d . . . . .
C6 C 0.41934(17) 0.65605(9) 0.50544(12) 0.0312(5) Uani 1 1 d . . . . .
C2 C 0.37412(16) 0.83316(9) 0.48549(11) 0.0302(5) Uani 1 1 d . . . . .
C12 C 0.49100(16) 0.75261(8) 0.50740(11) 0.0280(5) Uani 1 1 d . . . . .
C13 C 0.57723(16) 0.79051(8) 0.50410(11) 0.0261(4) Uani 1 1 d . . . . .
C30 C 0.54568(16) 0.80298(8) 0.25000(11) 0.0273(5) Uani 1 1 d . . . . .
C15 C 0.68186(17) 0.73424(8) 0.41924(12) 0.0307(5) Uani 1 1 d . . . . .
H15 H 0.624047 0.709912 0.407132 0.037 Uiso 1 1 calc R U . . .
C29 C 0.58786(16) 0.85537(8) 0.28536(11) 0.0278(5) Uani 1 1 d . . . . .
C14 C 0.67697(16) 0.77679(8) 0.47487(11) 0.0275(5) Uani 1 1 d . . . . .
C5 C 0.31468(18) 0.67897(9) 0.50126(12) 0.0361(5) Uani 1 1 d . . . . .
C1 C 0.45947(17) 0.86887(8) 0.49716(12) 0.0298(5) Uani 1 1 d . . . . .
C38 C 0.43784(16) 0.78772(9) 0.23946(12) 0.0301(5) Uani 1 1 d . . . . .
C26 C 0.56194(16) 0.84728(8) 0.51845(11) 0.0271(5) Uani 1 1 d . . . . .
C42 C 0.75132(17) 0.83673(10) 0.23087(12) 0.0341(5) Uani 1 1 d . . . . .
C3 C 0.38938(16) 0.77500(9) 0.50347(11) 0.0296(5) Uani 1 1 d . . . . .
C19 C 0.76324(17) 0.81274(9) 0.49174(12) 0.0314(5) Uani 1 1 d . . . . .
C25 C 0.65292(18) 0.88012(8) 0.54974(11) 0.0303(5) Uani 1 1 d . . . . .
C16 C 0.76928(18) 0.72724(9) 0.38195(12) 0.0352(5) Uani 1 1 d . . . . .
C27 C 0.57966(17) 0.92709(8) 0.38356(12) 0.0302(5) Uani 1 1 d . . . . .
C20 C 0.75394(17) 0.86104(8) 0.54169(12) 0.0325(5) Uani 1 1 d . . . . .
C31 C 0.61996(16) 0.76205(9) 0.23907(11) 0.0292(5) Uani 1 1 d . . . . .
C48 C 0.49183(17) 0.69069(9) 0.26182(12) 0.0314(5) Uani 1 1 d . . . . .
C39 C 0.67987(18) 0.94494(9) 0.37364(13) 0.0360(5) Uani 1 1 d . . . . .
H39 H 0.710481 0.975818 0.402614 0.043 Uiso 1 1 calc R U . . .
C47 C 0.72026(17) 0.78102(9) 0.21747(12) 0.0328(5) Uani 1 1 d . . . . .
C10 C 0.60457(18) 0.66939(9) 0.54413(13) 0.0358(5) Uani 1 1 d . . . . .
H10 H 0.662222 0.693417 0.558758 0.043 Uiso 1 1 calc R U . . .
C32 C 0.59438(17) 0.70561(9) 0.25471(12) 0.0314(5) Uani 1 1 d . . . . .
C28 C 0.53366(16) 0.88391(8) 0.33936(11) 0.0289(5) Uani 1 1 d . . . . .
H28 H 0.464372 0.873144 0.345255 0.035 Uiso 1 1 calc R U . . .
C18 C 0.85366(18) 0.80239(9) 0.45604(14) 0.0391(6) Uani 1 1 d . . . . .
H18 H 0.913630 0.824989 0.469594 0.047 Uiso 1 1 calc R U . . .
C41 C 0.69004(17) 0.87152(9) 0.27793(12) 0.0316(5) Uani 1 1 d . . . . .
C4 C 0.30232(17) 0.73706(9) 0.51107(12) 0.0342(5) Uani 1 1 d . . . . .
C40 C 0.73381(18) 0.91725(9) 0.32134(13) 0.0372(5) Uani 1 1 d . . . . .
H40 H 0.802038 0.929326 0.314475 0.045 Uiso 1 1 calc R U . . .
C17 C 0.85695(17) 0.76047(10) 0.40225(13) 0.0387(5) Uani 1 1 d . . . . .
H17 H 0.918675 0.754109 0.378927 0.046 Uiso 1 1 calc R U . . .
C60 C 0.35564(16) 0.83033(9) 0.22489(12) 0.0313(5) Uani 1 1 d . . . . .
C21 C 0.84065(19) 0.88930(10) 0.58100(13) 0.0417(6) Uani 1 1 d . . . . .
H21 H 0.908953 0.876099 0.576648 0.050 Uiso 1 1 calc R U . . .
C7 C 0.43788(19) 0.59813(9) 0.50907(12) 0.0387(6) Uani 1 1 d . . . . .
H7 H 0.380668 0.573343 0.497526 0.046 Uiso 1 1 calc R U . . .
C55 C 0.25270(17) 0.81684(10) 0.23587(13) 0.0380(5) Uani 1 1 d . . . . .
C24 C 0.64288(19) 0.92840(9) 0.59515(12) 0.0372(5) Uani 1 1 d . . . . .
H24 H 0.575265 0.942433 0.599918 0.045 Uiso 1 1 calc R U . . .
C37 C 0.41067(17) 0.73117(8) 0.24197(12) 0.0309(5) Uani 1 1 d . . . . .
C61 C 0.46885(18) 0.63579(8) 0.30064(12) 0.0356(5) Uani 1 1 d . . . . .
H61A H 0.396206 0.637289 0.313069 0.043 Uiso 1 1 calc R U . . .
H61B H 0.515165 0.633224 0.351317 0.043 Uiso 1 1 calc R U . . .
C59 C 0.37562(18) 0.88389(9) 0.19828(12) 0.0364(5) Uani 1 1 d . . . . .
H59 H 0.443024 0.892144 0.184918 0.044 Uiso 1 1 calc R U . . .
C35 C 0.44535(18) 0.92901(8) 0.46974(13) 0.0352(5) Uani 1 1 d . . . . .
H35A H 0.386103 0.930639 0.426874 0.042 Uiso 1 1 calc R U . . .
H35B H 0.426245 0.951609 0.514002 0.042 Uiso 1 1 calc R U . . .
C9 C 0.6196(2) 0.61249(9) 0.54904(14) 0.0433(6) Uani 1 1 d . . . . .
H9 H 0.687005 0.597801 0.566219 0.052 Uiso 1 1 calc R U . . .
C23 C 0.7295(2) 0.95556(10) 0.63270(13) 0.0437(6) Uani 1 1 d . . . . .
H23 H 0.721227 0.987805 0.663359 0.052 Uiso 1 1 calc R U . . .
C33 C 0.68310(17) 0.66505(9) 0.28366(13) 0.0393(6) Uani 1 1 d . . . . .
H33A H 0.657189 0.638507 0.320808 0.047 Uiso 1 1 calc R U . . .
H33B H 0.700493 0.643385 0.237979 0.047 Uiso 1 1 calc R U . . .
C46 C 0.78039(17) 0.74686(10) 0.17439(13) 0.0400(6) Uani 1 1 d . . . . .
H46 H 0.760930 0.709049 0.165442 0.048 Uiso 1 1 calc R U . . .
C8 C 0.5355(2) 0.57681(10) 0.52867(14) 0.0429(6) Uani 1 1 d . . . . .
H8 H 0.546223 0.537708 0.528431 0.051 Uiso 1 1 calc R U . . .
C49 C 0.29833(18) 0.71691(10) 0.23353(14) 0.0407(6) Uani 1 1 d . . . . .
C43 C 0.84023(17) 0.85707(11) 0.20032(13) 0.0427(6) Uani 1 1 d . . . . .
H43 H 0.861502 0.894586 0.209566 0.051 Uiso 1 1 calc R U . . .
C65 C 0.20554(19) 0.75606(11) 0.53048(15) 0.0461(6) Uani 1 1 d . . . . .
H65 H 0.198613 0.794020 0.544317 0.055 Uiso 1 1 calc R U . . .
C22 C 0.8283(2) 0.93572(10) 0.62561(14) 0.0485(7) Uani 1 1 d . . . . .
H22 H 0.887858 0.954288 0.651733 0.058 Uiso 1 1 calc R U . . .
C69 C 0.26978(18) 0.85539(10) 0.44628(14) 0.0431(6) Uani 1 1 d . . . . .
H69A H 0.222599 0.823351 0.433061 0.052 Uiso 1 1 calc R U . . .
H69B H 0.281267 0.873314 0.396092 0.052 Uiso 1 1 calc R U . . .
C44 C 0.89627(19) 0.82262(12) 0.15709(14) 0.0496(7) Uani 1 1 d . . . . .
H44 H 0.955101 0.836644 0.135457 0.060 Uiso 1 1 calc R U . . .
C54 C 0.22321(18) 0.75855(10) 0.24262(14) 0.0429(6) Uani 1 1 d . . . . .
C62 C 0.4812(2) 0.58185(9) 0.25449(14) 0.0457(6) Uani 1 1 d . . . . .
H62A H 0.435372 0.583682 0.203544 0.055 Uiso 1 1 calc R U . . .
H62B H 0.554219 0.579021 0.243100 0.055 Uiso 1 1 calc R U . . .
C68 C 0.2269(2) 0.64456(11) 0.49875(16) 0.0519(7) Uani 1 1 d . . . . .
H68 H 0.233461 0.605961 0.488567 0.062 Uiso 1 1 calc R U . . .
C57 C 0.2018(2) 0.91286(11) 0.20953(16) 0.0505(7) Uani 1 1 d . . . . .
H57 H 0.150742 0.941424 0.207782 0.061 Uiso 1 1 calc R U . . .
C45 C 0.86655(19) 0.76707(12) 0.14506(14) 0.0501(7) Uani 1 1 d . . . . .
H45 H 0.906375 0.743179 0.116358 0.060 Uiso 1 1 calc R U . . .
C58 C 0.30130(19) 0.92460(10) 0.19093(14) 0.0439(6) Uani 1 1 d . . . . .
H58 H 0.317308 0.960672 0.173273 0.053 Uiso 1 1 calc R U . . .
C56 C 0.17836(19) 0.86002(11) 0.23025(15) 0.0481(6) Uani 1 1 d . . . . .
H56 H 0.109716 0.852060 0.241245 0.058 Uiso 1 1 calc R U . . .
C50 C 0.2614(2) 0.66254(11) 0.21467(16) 0.0519(7) Uani 1 1 d . . . . .
H50 H 0.308571 0.634966 0.201110 0.062 Uiso 1 1 calc R U . . .
C66 C 0.1215(2) 0.72150(12) 0.52998(17) 0.0585(8) Uani 1 1 d . . . . .
H66 H 0.057101 0.735553 0.542703 0.070 Uiso 1 1 calc R U . . .
C67 C 0.1307(2) 0.66579(13) 0.51083(18) 0.0634(8) Uani 1 1 d . . . . .
H67 H 0.071111 0.642281 0.506014 0.076 Uiso 1 1 calc R U . . .
C53 C 0.1199(2) 0.74231(12) 0.24617(19) 0.0633(8) Uani 1 1 d . . . . .
H53 H 0.070481 0.769641 0.256723 0.076 Uiso 1 1 calc R U . . .
C63 C 0.4544(2) 0.52973(10) 0.29873(16) 0.0568(7) Uani 1 1 d . . . . .
H63A H 0.499462 0.528399 0.350084 0.068 Uiso 1 1 calc R U . . .
H63B H 0.470458 0.496553 0.268241 0.068 Uiso 1 1 calc R U . . .
C70 C 0.2137(2) 0.89715(11) 0.4938(2) 0.0675(9) Uani 1 1 d D . . . .
H70A H 0.256665 0.930997 0.505322 0.081 Uiso 0.645(7) 1 calc R U P A 1
H70B H 0.199505 0.880493 0.544169 0.081 Uiso 0.645(7) 1 calc R U P A 1
H70C H 0.243981 0.892641 0.549575 0.081 Uiso 0.355(7) 1 calc R U P A 2
H70D H 0.234061 0.934699 0.477559 0.081 Uiso 0.355(7) 1 calc R U P A 2
C64 C 0.3402(2) 0.52683(11) 0.31323(17) 0.0662(8) Uani 1 1 d . . . . .
H64A H 0.294844 0.529554 0.262873 0.099 Uiso 1 1 calc R U . . .
H64B H 0.325220 0.557677 0.347431 0.099 Uiso 1 1 calc R U . . .
H64C H 0.327503 0.491419 0.338661 0.099 Uiso 1 1 calc R U . . .
C51 C 0.1581(2) 0.64893(13) 0.2156(2) 0.0716(9) Uani 1 1 d . . . . .
H51 H 0.134961 0.612125 0.202912 0.086 Uiso 1 1 calc R U . . .
C52 C 0.0878(2) 0.68823(14) 0.2349(2) 0.0809(11) Uani 1 1 d . . . . .
H52 H 0.018137 0.677929 0.240252 0.097 Uiso 1 1 calc R U . . .
C71 C 0.1049(5) 0.9122(3) 0.4385(6) 0.103(3) Uani 0.645(7) 1 d D . P A 1
H71A H 0.120371 0.927150 0.387400 0.124 Uiso 0.645(7) 1 calc R U P A 1
H71B H 0.062581 0.878013 0.427948 0.124 Uiso 0.645(7) 1 calc R U P A 1
C34 C 0.0440(5) 0.9548(3) 0.4789(5) 0.138(4) Uani 0.645(7) 1 d D . P A 1
H34A H -0.026104 0.958719 0.449758 0.207 Uiso 0.645(7) 1 calc R U P A 1
H34B H 0.080087 0.990670 0.480463 0.207 Uiso 0.645(7) 1 calc R U P A 1
H34C H 0.038450 0.942465 0.532768 0.207 Uiso 0.645(7) 1 calc R U P A 1
C71A C 0.0987(6) 0.8979(3) 0.4923(5) 0.046(2) Uani 0.355(7) 1 d D . P A 2
H71C H 0.078672 0.924402 0.532000 0.055 Uiso 0.355(7) 1 calc R U P A 2
H71D H 0.073027 0.860456 0.504285 0.055 Uiso 0.355(7) 1 calc R U P A 2
C34A C 0.0529(7) 0.9156(5) 0.4112(6) 0.057(3) Uani 0.355(7) 1 d D . P A 2
H34D H 0.088701 0.949111 0.396236 0.085 Uiso 0.355(7) 1 calc R U P A 2
H34E H -0.021577 0.923540 0.410617 0.085 Uiso 0.355(7) 1 calc R U P A 2
H34F H 0.061650 0.885660 0.373792 0.085 Uiso 0.355(7) 1 calc R U P A 2

loop_
_atom_site_aniso_label
_atom_site_aniso_U_11
_atom_site_aniso_U_22
_atom_site_aniso_U_33
_atom_site_aniso_U_23
_atom_site_aniso_U_13
_atom_site_aniso_U_12
O36 0.0483(10) 0.0257(8) 0.0296(8) -0.0015(6) 0.0104(7) 0.0002(7)
O34 0.0392(9) 0.0460(10) 0.0358(9) -0.0106(7) 0.0006(7) 0.0109(7)
C11 0.0369(12) 0.0287(11) 0.0196(10) -0.0008(8) 0.0017(9) -0.0022(9)
C6 0.0410(13) 0.0295(12) 0.0230(10) -0.0022(9) 0.0036(9) -0.0089(10)
C2 0.0326(12) 0.0360(12) 0.0227(10) 0.0010(9) 0.0067(9) 0.0057(10)
C12 0.0357(12) 0.0285(11) 0.0196(10) -0.0027(8) 0.0034(9) -0.0043(9)
C13 0.0313(11) 0.0279(11) 0.0184(9) 0.0032(8) 0.0007(8) -0.0013(9)
C30 0.0319(12) 0.0313(11) 0.0186(10) 0.0014(8) 0.0029(8) -0.0001(9)
C15 0.0359(12) 0.0289(12) 0.0259(11) 0.0012(9) -0.0014(9) 0.0019(9)
C29 0.0296(11) 0.0322(11) 0.0214(10) 0.0039(9) 0.0021(8) 0.0011(9)
C14 0.0324(12) 0.0280(11) 0.0209(10) 0.0042(8) -0.0011(9) 0.0008(9)
C5 0.0398(14) 0.0417(14) 0.0277(11) -0.0009(10) 0.0074(10) -0.0111(11)
C1 0.0409(13) 0.0262(11) 0.0244(10) -0.0009(8) 0.0120(9) 0.0033(10)
C38 0.0337(12) 0.0348(12) 0.0221(10) -0.0017(9) 0.0049(9) 0.0004(10)
C26 0.0392(13) 0.0256(11) 0.0173(9) -0.0001(8) 0.0069(9) -0.0024(9)
C42 0.0314(12) 0.0480(14) 0.0224(10) -0.0025(10) 0.0011(9) 0.0014(10)
C3 0.0337(12) 0.0337(12) 0.0220(10) -0.0003(9) 0.0062(9) -0.0013(9)
C19 0.0372(13) 0.0311(12) 0.0253(11) 0.0045(9) 0.0016(9) -0.0007(10)
C25 0.0469(14) 0.0252(11) 0.0190(10) 0.0026(8) 0.0054(9) -0.0046(10)
C16 0.0411(14) 0.0367(13) 0.0265(11) -0.0023(9) -0.0006(10) 0.0102(10)
C27 0.0417(13) 0.0243(11) 0.0250(10) 0.0043(8) 0.0060(9) 0.0032(9)
C20 0.0420(13) 0.0295(12) 0.0252(11) 0.0078(9) 0.0011(9) -0.0078(10)
C31 0.0309(12) 0.0393(13) 0.0165(9) -0.0050(9) -0.0002(8) 0.0028(10)
C48 0.0413(13) 0.0313(12) 0.0210(10) -0.0057(9) 0.0012(9) 0.0019(10)
C39 0.0467(14) 0.0292(12) 0.0320(12) -0.0011(9) 0.0045(11) -0.0102(10)
C47 0.0325(12) 0.0437(13) 0.0214(10) -0.0051(9) 0.0006(9) 0.0038(10)
C10 0.0440(14) 0.0266(11) 0.0338(12) 0.0025(9) -0.0062(10) -0.0058(10)
C32 0.0373(13) 0.0350(12) 0.0216(10) -0.0064(9) 0.0020(9) 0.0063(10)
C28 0.0321(12) 0.0296(11) 0.0247(10) 0.0037(9) 0.0029(9) 0.0000(9)
C18 0.0325(13) 0.0427(14) 0.0417(13) 0.0035(11) 0.0028(11) -0.0036(10)
C41 0.0368(13) 0.0334(12) 0.0248(11) 0.0028(9) 0.0048(9) 0.0001(10)
C4 0.0359(13) 0.0406(13) 0.0268(11) 0.0021(9) 0.0063(9) -0.0044(10)
C40 0.0365(13) 0.0403(13) 0.0350(12) 0.0047(10) 0.0058(10) -0.0064(11)
C17 0.0319(13) 0.0489(15) 0.0348(13) -0.0009(11) 0.0028(10) 0.0043(11)
C60 0.0317(12) 0.0347(12) 0.0269(11) -0.0007(9) 0.0015(9) 0.0019(10)
C21 0.0446(14) 0.0427(14) 0.0373(13) 0.0028(11) 0.0037(11) -0.0133(11)
C7 0.0507(15) 0.0323(13) 0.0324(12) -0.0060(10) 0.0025(11) -0.0163(11)
C55 0.0325(13) 0.0464(14) 0.0344(12) -0.0008(10) 0.0013(10) 0.0045(11)
C24 0.0548(15) 0.0307(12) 0.0264(11) 0.0031(9) 0.0062(11) -0.0054(11)
C37 0.0371(13) 0.0325(12) 0.0228(10) -0.0013(9) 0.0023(9) -0.0002(10)
C61 0.0482(14) 0.0305(12) 0.0275(11) -0.0020(9) 0.0021(10) 0.0038(10)
C59 0.0336(13) 0.0429(14) 0.0313(12) 0.0013(10) -0.0008(10) 0.0014(11)
C35 0.0436(14) 0.0303(12) 0.0330(12) -0.0031(9) 0.0106(10) 0.0039(10)
C9 0.0505(15) 0.0295(13) 0.0464(14) 0.0024(11) -0.0072(12) -0.0009(11)
C23 0.0681(18) 0.0317(13) 0.0305(12) -0.0040(10) 0.0038(12) -0.0157(12)
C33 0.0433(14) 0.0386(13) 0.0356(13) -0.0115(10) 0.0038(11) 0.0079(11)
C46 0.0361(13) 0.0532(15) 0.0307(12) -0.0073(11) 0.0040(10) 0.0059(11)
C8 0.0557(17) 0.0280(12) 0.0422(14) -0.0020(10) -0.0044(12) -0.0053(11)
C49 0.0399(14) 0.0427(14) 0.0378(13) 0.0052(11) -0.0010(11) -0.0056(11)
C43 0.0365(14) 0.0565(16) 0.0352(13) -0.0039(11) 0.0048(10) -0.0072(12)
C65 0.0453(15) 0.0493(15) 0.0466(15) 0.0104(12) 0.0166(12) 0.0018(12)
C22 0.0615(18) 0.0440(15) 0.0387(14) -0.0034(11) 0.0020(13) -0.0221(13)
C69 0.0405(14) 0.0414(14) 0.0486(15) 0.0101(11) 0.0105(12) 0.0027(11)
C44 0.0318(13) 0.078(2) 0.0408(14) -0.0137(13) 0.0108(11) -0.0050(13)
C54 0.0335(13) 0.0474(15) 0.0467(15) 0.0077(12) 0.0009(11) -0.0014(11)
C62 0.0597(17) 0.0417(14) 0.0353(13) -0.0128(11) 0.0039(12) 0.0038(12)
C68 0.0482(16) 0.0497(16) 0.0588(17) 0.0002(13) 0.0110(13) -0.0140(13)
C57 0.0408(15) 0.0472(16) 0.0607(17) -0.0025(13) -0.0041(13) 0.0114(12)
C45 0.0361(14) 0.080(2) 0.0342(13) -0.0185(13) 0.0065(11) 0.0071(13)
C58 0.0462(15) 0.0392(14) 0.0438(14) 0.0011(11) -0.0039(12) 0.0072(11)
C56 0.0312(13) 0.0564(17) 0.0559(16) -0.0003(13) 0.0030(12) 0.0044(12)
C50 0.0481(16) 0.0421(15) 0.0606(17) 0.0062(12) -0.0116(13) -0.0119(12)
C66 0.0425(16) 0.068(2) 0.069(2) 0.0119(15) 0.0232(14) 0.0002(14)
C67 0.0459(17) 0.071(2) 0.074(2) 0.0060(16) 0.0131(15) -0.0199(15)
C53 0.0370(16) 0.0635(19) 0.089(2) 0.0177(17) 0.0064(15) -0.0004(14)
C63 0.086(2) 0.0321(14) 0.0486(16) -0.0071(12) -0.0036(15) 0.0007(14)
C70 0.0513(18) 0.0521(17) 0.107(3) 0.0125(17) 0.0391(18) 0.0141(14)
C64 0.098(3) 0.0412(16) 0.0588(18) -0.0015(13) 0.0067(17) -0.0189(16)
C51 0.0553(19) 0.0536(19) 0.099(3) 0.0180(17) -0.0169(17) -0.0194(16)
C52 0.0452(18) 0.070(2) 0.125(3) 0.033(2) 0.0019(19) -0.0144(17)
C71 0.039(4) 0.072(4) 0.207(12) 0.022(6) 0.046(5) 0.007(4)
C34 0.084(5) 0.097(5) 0.247(11) 0.046(6) 0.077(6) 0.037(4)
C71A 0.037(5) 0.042(5) 0.065(6) 0.004(4) 0.028(4) -0.004(3)
C34A 0.022(5) 0.070(6) 0.077(6) 0.021(5) 0.004(5) 0.009(5)

loop_
_atom_type_symbol
_atom_type_description
_atom_type_scat_dispersion_real
_atom_type_scat_dispersion_imag
_atom_type_scat_source
C C 0.0033 0.0016 'International Tables Vol C Tables 4.2.6.8 and 6.1.1.4'
H H 0.0000 0.0000 'International Tables Vol C Tables 4.2.6.8 and 6.1.1.4'
O O 0.0106 0.0060 'International Tables Vol C Tables 4.2.6.8 and 6.1.1.4'

loop_
_exptl_crystal_face_index_h
_exptl_crystal_face_index_k
_exptl_crystal_face_index_l
_exptl_crystal_face_perp_dist
2 10 22 0.1358
-5 -29 -9 0.0721
-1 -16 21 0.1684
17 -11 -3 0.0691
5 32 -5 0.1092
3 13 21 0.1303
5 31 7 0.1184
17 -3 -13 0.0993
-2 -15 22 0.1710
-2 -14 22 0.1712
-5 -29 -10 0.0660
-16 14 -3 0.0759
3 -17 20 0.1674
17 -11 -2 0.0722
-17 5 10 0.1262
4 14 -22 0.1690
16 0 -15 0.1082

loop_
_geom_angle_atom_site_label_1
_geom_angle_atom_site_label_2
_geom_angle_atom_site_label_3
_geom_angle
_geom_angle_site_symmetry_1
_geom_angle_site_symmetry_3
_geom_angle_publ_flag
C27 O36 C35 118.35(15) . . ?
C16 O34 C33 118.55(16) . . ?
C6 C11 C12 119.88(19) . . ?
C10 C11 C6 117.75(19) . . ?
C10 C11 C12 122.32(19) . . ?
C11 C6 C5 119.03(19) . . ?
C7 C6 C11 118.5(2) . . ?
C7 C6 C5 121.8(2) . . ?
C1 C2 C3 118.98(19) . . ?
C1 C2 C69 119.12(19) . . ?
C3 C2 C69 121.60(19) . . ?
C13 C12 C11 122.17(19) . . ?
C3 C12 C11 119.44(18) . . ?
C3 C12 C13 118.32(18) . . ?
C12 C13 C14 125.63(18) . . ?
C26 C13 C12 118.58(18) . . ?
C26 C13 C14 115.10(17) . . ?
C38 C30 C29 125.06(18) . . ?
C31 C30 C29 115.59(18) . . ?
C31 C30 C38 118.39(18) . . ?
C16 C15 C14 121.0(2) . . ?
C28 C29 C30 119.86(18) . . ?
C41 C29 C30 120.25(18) . . ?
C41 C29 C28 118.75(19) . . ?
C15 C14 C13 120.68(19) . . ?
C15 C14 C19 118.73(19) . . ?
C19 C14 C13 119.62(18) . . ?
C4 C5 C6 119.07(19) . . ?
C68 C5 C6 121.5(2) . . ?
C68 C5 C4 118.8(2) . . ?
C2 C1 C26 120.33(19) . . ?
C2 C1 C35 118.7(2) . . ?
C26 C1 C35 119.63(18) . . ?
C30 C38 C60 120.83(19) . . ?
C37 C38 C30 119.17(19) . . ?
C37 C38 C60 120.00(19) . . ?
C13 C26 C1 117.14(19) . . ?
C13 C26 C25 117.70(19) . . ?
C1 C26 C25 125.07(19) . . ?
C47 C42 C41 118.03(19) . . ?
C47 C42 C43 119.8(2) . . ?
C43 C42 C41 122.1(2) . . ?
C2 C3 C4 122.51(19) . . ?
C12 C3 C2 118.72(18) . . ?
C12 C3 C4 118.55(19) . . ?
C14 C19 C20 119.02(19) . . ?
C14 C19 C18 118.74(19) . . ?
C18 C19 C20 122.1(2) . . ?
C20 C25 C26 120.06(18) . . ?
C20 C25 C24 118.4(2) . . ?
C24 C25 C26 121.3(2) . . ?
O34 C16 C17 115.24(19) . . ?
C15 C16 O34 124.5(2) . . ?
C15 C16 C17 120.2(2) . . ?
O36 C27 C39 115.25(19) . . ?
C28 C27 O36 124.23(19) . . ?
C28 C27 C39 120.46(19) . . ?
C25 C20 C19 117.8(2) . . ?
C21 C20 C19 123.0(2) . . ?
C21 C20 C25 119.2(2) . . ?
C30 C31 C47 117.25(19) . . ?
C30 C31 C32 117.46(18) . . ?
C32 C31 C47 125.17(19) . . ?
C32 C48 C37 118.54(19) . . ?
C32 C48 C61 120.2(2) . . ?
C37 C48 C61 120.74(19) . . ?
C40 C39 C27 119.2(2) . . ?
C42 C47 C31 119.81(18) . . ?
C46 C47 C42 118.4(2) . . ?
C46 C47 C31 121.2(2) . . ?
C9 C10 C11 121.8(2) . . ?
C31 C32 C33 118.76(19) . . ?
C48 C32 C31 120.41(19) . . ?
C48 C32 C33 119.12(19) . . ?
C27 C28 C29 120.88(19) . . ?
C17 C18 C19 121.5(2) . . ?
C29 C41 C42 118.47(19) . . ?
C29 C41 C40 119.28(19) . . ?
C40 C41 C42 122.0(2) . . ?
C5 C4 C3 120.14(19) . . ?
C65 C4 C5 117.6(2) . . ?
C65 C4 C3 122.2(2) . . ?
C39 C40 C41 121.3(2) . . ?
C18 C17 C16 119.6(2) . . ?
C55 C60 C38 119.41(19) . . ?
C59 C60 C38 122.31(19) . . ?
C59 C60 C55 118.3(2) . . ?
C22 C21 C20 121.1(2) . . ?
C8 C7 C6 121.9(2) . . ?
C60 C55 C54 119.5(2) . . ?
C60 C55 C56 118.0(2) . . ?
C56 C55 C54 122.0(2) . . ?
C23 C24 C25 121.2(2) . . ?
C38 C37 C48 118.9(2) . . ?
C38 C37 C49 117.80(19) . . ?
C48 C37 C49 122.82(19) . . ?
C48 C61 C62 117.79(17) . . ?
C58 C59 C60 122.1(2) . . ?
O36 C35 C1 115.35(17) . . ?
C10 C9 C8 119.7(2) . . ?
C24 C23 C22 119.8(2) . . ?
O34 C33 C32 115.56(18) . . ?
C45 C46 C47 121.2(2) . . ?
C7 C8 C9 119.8(2) . . ?
C54 C49 C37 120.2(2) . . ?
C50 C49 C37 122.3(2) . . ?
C50 C49 C54 117.5(2) . . ?
C44 C43 C42 120.1(2) . . ?
C66 C65 C4 122.0(2) . . ?
C21 C22 C23 120.3(2) . . ?
C2 C69 C70 116.6(2) . . ?
C43 C44 C45 120.0(2) . . ?
C49 C54 C55 118.6(2) . . ?
C53 C54 C55 122.1(2) . . ?
C53 C54 C49 118.6(2) . . ?
C63 C62 C61 113.01(18) . . ?
C67 C68 C5 121.2(3) . . ?
C56 C57 C58 119.4(2) . . ?
C46 C45 C44 120.4(2) . . ?
C59 C58 C57 119.5(2) . . ?
C57 C56 C55 122.1(2) . . ?
C51 C50 C49 121.1(3) . . ?
C65 C66 C67 119.7(2) . . ?
C68 C67 C66 119.8(3) . . ?
C52 C53 C54 122.1(3) . . ?
C62 C63 C64 113.8(2) . . ?
C69 C70 C71 105.5(4) . . ?
C71A C70 C69 122.8(4) . . ?
C50 C51 C52 120.6(3) . . ?
C53 C52 C51 119.1(3) . . ?
C34 C71 C70 110.1(7) . . ?
C70 C71A C34A 107.0(6) . . ?

loop_
_geom_bond_atom_site_label_1
_geom_bond_atom_site_label_2
_geom_bond_distance
_geom_bond_site_symmetry_2
_geom_bond_publ_flag
O36 C27 1.379(2) . ?
O36 C35 1.441(2) . ?
O34 C16 1.380(2) . ?
O34 C33 1.426(3) . ?
C11 C6 1.423(3) . ?
C11 C12 1.463(3) . ?
C11 C10 1.405(3) . ?
C6 C5 1.454(3) . ?
C6 C7 1.413(3) . ?
C2 C1 1.391(3) . ?
C2 C3 1.440(3) . ?
C2 C69 1.523(3) . ?
C12 C13 1.446(3) . ?
C12 C3 1.413(3) . ?
C13 C14 1.480(3) . ?
C13 C26 1.405(3) . ?
C30 C29 1.471(3) . ?
C30 C38 1.430(3) . ?
C30 C31 1.404(3) . ?
C15 C14 1.405(3) . ?
C15 C16 1.379(3) . ?
C29 C28 1.409(3) . ?
C29 C41 1.398(3) . ?
C14 C19 1.410(3) . ?
C5 C4 1.418(3) . ?
C5 C68 1.400(3) . ?
C1 C26 1.425(3) . ?
C1 C35 1.523(3) . ?
C38 C60 1.473(3) . ?
C38 C37 1.406(3) . ?
C26 C25 1.459(3) . ?
C42 C47 1.408(3) . ?
C42 C41 1.464(3) . ?
C42 C43 1.411(3) . ?
C3 C4 1.467(3) . ?
C19 C20 1.457(3) . ?
C19 C18 1.410(3) . ?
C25 C20 1.407(3) . ?
C25 C24 1.412(3) . ?
C16 C17 1.393(3) . ?
C27 C39 1.396(3) . ?
C27 C28 1.373(3) . ?
C20 C21 1.405(3) . ?
C31 C47 1.466(3) . ?
C31 C32 1.430(3) . ?
C48 C32 1.393(3) . ?
C48 C37 1.438(3) . ?
C48 C61 1.524(3) . ?
C39 C40 1.377(3) . ?
C47 C46 1.405(3) . ?
C10 C9 1.383(3) . ?
C32 C33 1.537(3) . ?
C18 C17 1.370(3) . ?
C41 C40 1.404(3) . ?
C4 C65 1.411(3) . ?
C60 C55 1.406(3) . ?
C60 C59 1.401(3) . ?
C21 C22 1.374(3) . ?
C7 C8 1.363(3) . ?
C55 C54 1.461(3) . ?
C55 C56 1.409(3) . ?
C24 C23 1.380(3) . ?
C37 C49 1.480(3) . ?
C61 C62 1.538(3) . ?
C59 C58 1.365(3) . ?
C9 C8 1.392(3) . ?
C23 C22 1.383(3) . ?
C46 C45 1.369(3) . ?
C49 C54 1.417(3) . ?
C49 C50 1.414(3) . ?
C43 C44 1.378(3) . ?
C65 C66 1.366(3) . ?
C69 C70 1.533(3) . ?
C44 C45 1.397(3) . ?
C54 C53 1.400(3) . ?
C62 C63 1.527(3) . ?
C68 C67 1.384(3) . ?
C57 C58 1.393(3) . ?
C57 C56 1.364(3) . ?
C50 C51 1.376(3) . ?
C66 C67 1.387(4) . ?
C53 C52 1.371(4) . ?
C63 C64 1.529(4) . ?
C70 C71 1.630(8) . ?
C70 C71A 1.484(7) . ?
C51 C52 1.380(4) . ?
C71 C34 1.514(8) . ?
C71A C34A 1.499(11) . ?

loop_
_exptl_oxdiff_crystal_face_indexfrac_h
_exptl_oxdiff_crystal_face_indexfrac_k
_exptl_oxdiff_crystal_face_indexfrac_l
_exptl_oxdiff_crystal_face_x
_exptl_oxdiff_crystal_face_y
_exptl_oxdiff_crystal_face_z
2.4107 10.3763 22.1591 -0.0000 -0.7288 -0.6847
-5.1705 -29.1667 -9.2394 0.0000 0.9991 -0.0416
-0.6599 -15.9215 21.2319 0.0712 0.0000 -0.9975
17.2871 -10.7030 -2.9495 0.9991 0.0000 -0.0434
5.2101 31.9643 -4.9497 -0.0000 -0.7967 0.6044
2.8068 12.8831 21.3556 -0.0000 -0.7831 -0.6219
5.3259 30.5428 6.7491 -0.0000 -0.9884 0.1521
16.5600 -2.6609 -12.6439 0.9062 -0.0000 0.4229
-2.2081 -15.0655 21.6288 -0.0175 0.0000 -0.9998
-1.6330 -13.7222 22.0673 -0.0000 -0.0526 -0.9986
-5.0957 -28.5568 -10.1460 0.0000 1.0000 0.0000
-15.8921 14.3552 -3.1289 -0.9487 -0.0000 0.3162
2.5207 -17.2786 19.8975 0.2510 -0.0000 -0.9680
17.1681 -11.2816 -2.0856 0.9965 -0.0000 -0.0830
-17.1232 4.8465 10.3644 -0.9510 0.0000 -0.3091
3.7448 14.0867 -21.8555 0.1065 -0.0000 0.9943
15.5221 0.0936 -15.1980 0.8321 0.0000 0.5547

loop_
_smtbx_masks_void_nr
_smtbx_masks_void_average_x
_smtbx_masks_void_average_y
_smtbx_masks_void_average_z
_smtbx_masks_void_volume
_smtbx_masks_void_count_electrons
_smtbx_masks_void_content
1 0.000 0.000 0.000 406.4 131.5 '2 hexane'
2 0.000 0.500 0.500 406.4 131.5 '2 hexane'
